data_2215765
loop_
_publ_author_name
'Dahlenburg, Lutz'
'Treffert, Harald'
'Heinemann, Frank W.'

_publ_section_title Chlorido(\h^4^-cycloocta-1,5-diene)[(<i>S</i>)-2-(methoxymethyl)pyrrolidine-\k<i>N</i>]rhodium(I)
_journal_coeditor_code BG3061
_journal_issue 11
_journal_name_full 'Acta Crystallographica Section E'
_journal_page_first m2855
_journal_page_last m2855
_journal_paper_doi 10.1107/S1600536807052920
_journal_volume 63
_journal_year 2007
_chemical_formula_iupac '[Rh Cl (C8 H12) (C6 H13 N O)]'
_chemical_formula_moiety 'C14 H25 Cl N O Rh'
_chemical_formula_sum 'C14 H25 Cl N O Rh'
_chemical_formula_weight 361.71
_chemical_name_systematic
;Chlorido(\h^4^-cycloocta-1,5-diene)[(<i>S</i>)-2-(methoxymethyl)pyrrolidine-
\kN]rhodium(I)
;
_space_group_IT_number 1
_symmetry_cell_setting triclinic
_symmetry_space_group_name_Hall 'P 1'
_symmetry_space_group_name_H-M 'P 1'
_atom_sites_solution_hydrogens geom
_atom_sites_solution_primary direct
_atom_sites_solution_secondary difmap
_audit_creation_method SHELXL-97
_cell_angle_alpha 92.253(3)
_cell_angle_beta 95.026(3)
_cell_angle_gamma 114.841(2)
_cell_formula_units_Z 2
_cell_length_a 6.5499(2)
_cell_length_b 6.6563(2)
_cell_length_c 18.8540(7)
_cell_measurement_reflns_used 98
_cell_measurement_temperature 150(2)
_cell_measurement_theta_max 20.00
_cell_measurement_theta_min 6.00
_cell_volume 740.44(4)
_computing_cell_refinement 'EVALCCD (Duisenberg <i>et al.</i>,  2003)'
_computing_data_collection 'COLLECT (Bruker, 2002)'
_computing_data_reduction 'EVALCCD (Duisenberg <i>et al.</i>,  2003)'
_computing_molecular_graphics 'ORTEP-3 for Windows (Farrugia, 1997)'
_computing_publication_material 'WinGX (Farrugia, 1999)'
_computing_structure_refinement 'SHELXL97 (Sheldrick, 1997)'
_computing_structure_solution 'SHELXTL-NT (Bruker, 2002)'
_diffrn_ambient_temperature 150(2)
_diffrn_detector_area_resol_mean 9
_diffrn_measured_fraction_theta_full 0.997
_diffrn_measured_fraction_theta_max 0.997
_diffrn_measurement_device_type 'Bruker--Nonius KappaCCD'
_diffrn_measurement_method
;
 \w-rotations with 1.70 \% and 76 sec per frame
;
_diffrn_radiation_monochromator graphite
_diffrn_radiation_source 'fine-focus sealed tube'
_diffrn_radiation_type MoK\a
_diffrn_radiation_wavelength 0.71073
_diffrn_reflns_av_R_equivalents 0.0186
_diffrn_reflns_av_sigmaI/netI 0.0301
_diffrn_reflns_limit_h_max 8
_diffrn_reflns_limit_h_min -8
_diffrn_reflns_limit_k_max 8
_diffrn_reflns_limit_k_min -8
_diffrn_reflns_limit_l_max 25
_diffrn_reflns_limit_l_min -25
_diffrn_reflns_number 19576
_diffrn_reflns_theta_full 28.70
_diffrn_reflns_theta_max 28.70
_diffrn_reflns_theta_min 3.27
_exptl_absorpt_coefficient_mu 1.323
_exptl_absorpt_correction_T_max 0.880
_exptl_absorpt_correction_T_min 0.730
_exptl_absorpt_correction_type multi-scan
_exptl_absorpt_process_details '(SADABS; Bruker, 2002)'
_exptl_crystal_colour yellow
_exptl_crystal_density_diffrn 1.622
_exptl_crystal_density_method 'not measured'
_exptl_crystal_description plate
_exptl_crystal_F_000 372
_exptl_crystal_size_max 0.25
_exptl_crystal_size_mid 0.18
_exptl_crystal_size_min 0.10
_refine_diff_density_max 0.366
_refine_diff_density_min -0.350
_refine_ls_abs_structure_details 'Flack (1983)'
_refine_ls_abs_structure_Flack -0.013(13)
_refine_ls_extinction_method none
_refine_ls_goodness_of_fit_ref 1.056
_refine_ls_hydrogen_treatment constr
_refine_ls_matrix_type full
_refine_ls_number_parameters 327
_refine_ls_number_reflns 7489
_refine_ls_number_restraints 3
_refine_ls_restrained_S_all 1.056
_refine_ls_R_factor_all 0.0174
_refine_ls_R_factor_gt 0.0160
_refine_ls_shift/su_max 0.002
_refine_ls_shift/su_mean 0.000
_refine_ls_structure_factor_coef Fsqd
_refine_ls_weighting_details 'calc w=1/[\s^2^(Fo^2^)+(0.0125P)^2^+0.1842P] where P=(Fo^2^+2Fc^2^)/3'
_refine_ls_weighting_scheme calc
_refine_ls_wR_factor_gt 0.0350
_refine_ls_wR_factor_ref 0.0353
_reflns_number_gt 7246
_reflns_number_total 7489
_reflns_threshold_expression I>2\s(I)
_cod_data_source_file bg3061.cif
_cod_data_source_block I
_cod_database_code 2215765
_cod_database_fobs_code 2215765

loop_
_symmetry_equiv_pos_as_xyz
'x, y, z'

loop_
_atom_site_type_symbol
_atom_site_label
_atom_site_fract_x
_atom_site_fract_y
_atom_site_fract_z
_atom_site_U_iso_or_equiv
_atom_site_adp_type
_atom_site_calc_flag
_atom_site_refinement_flags
_atom_site_occupancy
Rh Rh1 0.084451(15) 0.914650(14) 0.609209(7) 0.01109(4) Uani d . 1
Cl Cl1 0.20120(12) 0.67363(10) 0.67548(3) 0.02427(14) Uani d . 1
N N1 0.2502(3) 1.1749(3) 0.69167(8) 0.0131(3) Uani d . 1
H H1 0.2092 1.2887 0.6803 0.016 Uiso calc R 1
O O1 -0.0795(3) 1.0168(3) 0.84488(8) 0.0287(4) Uani d . 1
C C1 0.5026(3) 1.2725(3) 0.69824(10) 0.0180(4) Uani d . 1
H H1A 0.5599 1.3537 0.6561 0.022 Uiso calc R 1
H H1B 0.5570 1.1549 0.7026 0.022 Uiso calc R 1
C C2 0.5807(3) 1.4316(3) 0.76628(11) 0.0217(4) Uani d . 1
H H2A 0.6092 1.5844 0.7549 0.026 Uiso calc R 1
H H2B 0.7209 1.4340 0.7916 0.026 Uiso calc R 1
C C3 0.3818(3) 1.3363(3) 0.81205(10) 0.0210(4) Uani d . 1
H H3A 0.4312 1.2943 0.8580 0.025 Uiso calc R 1
H H3B 0.3209 1.4465 0.8220 0.025 Uiso calc R 1
C C4 0.2023(3) 1.1302(4) 0.76651(10) 0.0142(4) Uani d . 1
H H4A 0.2276 0.9970 0.7788 0.017 Uiso calc R 1
C C5 -0.0394(3) 1.0849(4) 0.77490(10) 0.0178(4) Uani d . 1
H H5A -0.0633 1.2207 0.7686 0.021 Uiso calc R 1
H H5B -0.1442 0.9663 0.7387 0.021 Uiso calc R 1
C C6 -0.2952(4) 0.9857(4) 0.86247(12) 0.0254(4) Uani d . 1
H H6A -0.3208 0.9189 0.9081 0.038 Uiso calc R 1
H H6B -0.4116 0.8871 0.8250 0.038 Uiso calc R 1
H H6C -0.3029 1.1295 0.8665 0.038 Uiso calc R 1
C C7 0.0141(3) 0.7171(3) 0.50952(10) 0.0179(4) Uani d . 1
H H7A 0.1378 0.6841 0.5249 0.021 Uiso calc R 1
C C8 -0.1764(3) 0.6376(3) 0.54673(10) 0.0177(4) Uani d . 1
H H8A -0.1753 0.5469 0.5843 0.021 Uiso calc R 1
C C9 -0.3832(3) 0.6819(3) 0.53303(12) 0.0229(4) Uani d . 1
H H9A -0.4747 0.6343 0.5735 0.028 Uiso calc R 1
H H9B -0.4764 0.5903 0.4894 0.028 Uiso calc R 1
C C10 -0.3300(3) 0.9254(3) 0.52363(12) 0.0219(4) Uani d . 1
H H10A -0.3216 0.9514 0.4724 0.026 Uiso calc R 1
H H10B -0.4537 0.9584 0.5394 0.026 Uiso calc R 1
C C11 -0.1070(3) 1.0805(3) 0.56654(11) 0.0165(4) Uani d . 1
H H11A -0.1115 1.1258 0.6146 0.020 Uiso calc R 1
C C12 0.1055(3) 1.1619(3) 0.54041(10) 0.0155(4) Uani d . 1
H H12A 0.2311 1.2644 0.5717 0.019 Uiso calc R 1
C C13 0.1534(4) 1.1028(3) 0.46791(10) 0.0213(4) Uani d . 1
H H13A 0.3187 1.1521 0.4682 0.026 Uiso calc R 1
H H13B 0.1049 1.1838 0.4322 0.026 Uiso calc R 1
C C14 0.0326(4) 0.8540(3) 0.44560(11) 0.0238(4) Uani d . 1
H H14A -0.1211 0.8179 0.4219 0.029 Uiso calc R 1
H H14B 0.1170 0.8144 0.4107 0.029 Uiso calc R 1
Rh Rh2 0.094539(15) 0.761289(15) 0.114302(7) 0.01106(4) Uani d . 1
Cl Cl2 -0.21538(8) 0.68239(9) 0.18309(3) 0.02146(10) Uani d . 1
N N2 0.2549(3) 0.6455(3) 0.19530(9) 0.0143(3) Uani d . 1
H H2 0.3952 0.6673 0.1815 0.017 Uiso calc R 1
O O2 0.5079(2) 1.0692(2) 0.34836(7) 0.0215(3) Uani d . 1
C C15 0.1275(3) 0.4022(3) 0.20168(11) 0.0198(4) Uani d . 1
H H15A 0.1370 0.3147 0.1594 0.024 Uiso calc R 1
H H15B -0.0339 0.3633 0.2063 0.024 Uiso calc R 1
C C16 0.2431(4) 0.3587(4) 0.26888(11) 0.0248(4) Uani d . 1
H H16A 0.3738 0.3297 0.2580 0.030 Uiso calc R 1
H H16B 0.1360 0.2297 0.2912 0.030 Uiso calc R 1
C C17 0.3211(4) 0.5724(3) 0.31814(11) 0.0235(4) Uani d . 1
H H17A 0.4806 0.6220 0.3388 0.028 Uiso calc R 1
H H17B 0.2254 0.5483 0.3576 0.028 Uiso calc R 1
C C18 0.2969(3) 0.7465(3) 0.27071(9) 0.0149(3) Uani d . 1
H H18A 0.1607 0.7682 0.2819 0.018 Uiso calc R 1
C C19 0.4995(3) 0.9695(3) 0.27987(10) 0.0183(4) Uani d . 1
H H19A 0.6400 0.9502 0.2758 0.022 Uiso calc R 1
H H19B 0.4847 1.0644 0.2425 0.022 Uiso calc R 1
C C20 0.7024(4) 1.2750(4) 0.36377(12) 0.0264(4) Uani d . 1
H H20A 0.6966 1.3446 0.4099 0.040 Uiso calc R 1
H H20B 0.7055 1.3735 0.3262 0.040 Uiso calc R 1
H H20C 0.8392 1.2488 0.3659 0.040 Uiso calc R 1
C C21 -0.1169(3) 0.7272(3) 0.01827(10) 0.0168(4) Uani d . 1
H H21A -0.2417 0.6306 0.0408 0.020 Uiso calc R 1
C C22 -0.0168(4) 0.9508(4) 0.04382(14) 0.0185(5) Uani d . 1
H H22A -0.0744 0.9937 0.0834 0.022 Uiso calc R 1
C C23 0.1775(4) 1.1297(3) 0.01277(11) 0.0234(4) Uani d . 1
H H23A 0.1619 1.2711 0.0173 0.028 Uiso calc R 1
H H23B 0.1697 1.0881 -0.0387 0.028 Uiso calc R 1
C C24 0.4096(4) 1.1644(3) 0.05044(12) 0.0244(4) Uani d . 1
H H24A 0.5235 1.2168 0.0161 0.029 Uiso calc R 1
H H24B 0.4556 1.2818 0.0902 0.029 Uiso calc R 1
C C25 0.4086(3) 0.9560(3) 0.07954(10) 0.0181(4) Uani d . 1
H H25A 0.4751 0.9678 0.1273 0.022 Uiso calc R 1
C C26 0.3173(3) 0.7468(3) 0.04160(10) 0.0169(4) Uani d . 1
H H26A 0.3207 0.6251 0.0656 0.020 Uiso calc R 1
C C27 0.2129(3) 0.7032(4) -0.03583(11) 0.0210(4) Uani d . 1
H H27A 0.2477 0.5885 -0.0601 0.025 Uiso calc R 1
H H27B 0.2814 0.8411 -0.0603 0.025 Uiso calc R 1
C C28 -0.0445(4) 0.6248(4) -0.04210(11) 0.0195(4) Uani d . 1
H H28A -0.0959 0.6644 -0.0882 0.023 Uiso calc R 1
H H28B -0.1185 0.4610 -0.0420 0.023 Uiso calc R 1

loop_
_atom_site_aniso_label
_atom_site_aniso_U_11
_atom_site_aniso_U_22
_atom_site_aniso_U_33
_atom_site_aniso_U_12
_atom_site_aniso_U_13
_atom_site_aniso_U_23
Rh1 0.01358(9) 0.00928(8) 0.01085(8) 0.00528(7) 0.00132(6) 0.00121(6)
Cl1 0.0390(3) 0.0184(3) 0.0208(3) 0.0188(3) -0.0037(2) 0.0012(2)
N1 0.0149(7) 0.0133(7) 0.0125(7) 0.0072(6) 0.0014(6) 0.0026(6)
O1 0.0225(8) 0.0499(10) 0.0204(7) 0.0196(7) 0.0088(6) 0.0144(7)
C1 0.0147(8) 0.0203(9) 0.0174(9) 0.0060(7) 0.0018(7) 0.0006(7)
C2 0.0181(9) 0.0188(10) 0.0235(10) 0.0044(8) -0.0007(8) -0.0036(8)
C3 0.0201(9) 0.0253(10) 0.0161(9) 0.0092(8) -0.0008(7) -0.0040(8)
C4 0.0168(9) 0.0160(10) 0.0114(9) 0.0085(8) 0.0006(7) 0.0031(7)
C5 0.0171(9) 0.0231(10) 0.0140(9) 0.0091(8) 0.0021(7) 0.0032(8)
C6 0.0226(10) 0.0322(12) 0.0246(10) 0.0129(9) 0.0106(8) 0.0070(9)
C7 0.0212(9) 0.0145(9) 0.0152(9) 0.0053(8) 0.0021(7) -0.0023(7)
C8 0.0193(9) 0.0110(8) 0.0175(9) 0.0021(7) -0.0009(7) -0.0004(7)
C9 0.0152(9) 0.0183(10) 0.0287(11) 0.0009(8) 0.0009(8) 0.0019(8)
C10 0.0167(9) 0.0228(10) 0.0259(10) 0.0089(8) -0.0022(8) 0.0030(8)
C11 0.0172(9) 0.0145(9) 0.0202(10) 0.0092(8) 0.0008(8) 0.0052(8)
C12 0.0192(9) 0.0125(8) 0.0137(8) 0.0059(7) 0.0001(7) 0.0041(7)
C13 0.0228(10) 0.0235(10) 0.0165(9) 0.0077(8) 0.0055(8) 0.0073(8)
C14 0.0297(11) 0.0233(10) 0.0146(9) 0.0070(9) 0.0061(8) 0.0008(8)
Rh2 0.00948(8) 0.01340(8) 0.01073(8) 0.00511(7) 0.00209(6) 0.00113(6)
Cl2 0.0144(2) 0.0360(3) 0.0181(2) 0.0139(2) 0.00577(17) 0.00443(19)
N2 0.0146(8) 0.0178(8) 0.0128(8) 0.0088(7) 0.0032(6) 0.0012(6)
O2 0.0210(7) 0.0207(7) 0.0169(7) 0.0040(6) 0.0009(5) -0.0041(5)
C15 0.0245(10) 0.0155(9) 0.0197(9) 0.0097(8) -0.0005(8) -0.0005(7)
C16 0.0330(12) 0.0209(10) 0.0244(10) 0.0152(9) 0.0014(9) 0.0052(8)
C17 0.0299(11) 0.0212(10) 0.0183(9) 0.0105(9) -0.0015(8) 0.0035(8)
C18 0.0146(8) 0.0192(9) 0.0123(8) 0.0084(7) 0.0018(7) 0.0001(7)
C19 0.0208(9) 0.0179(9) 0.0173(9) 0.0094(8) 0.0028(7) -0.0002(7)
C20 0.0235(10) 0.0200(10) 0.0290(11) 0.0050(8) -0.0063(9) -0.0043(8)
C21 0.0163(9) 0.0189(9) 0.0136(8) 0.0063(7) -0.0011(7) 0.0025(7)
C22 0.0223(11) 0.0187(12) 0.0160(10) 0.0106(10) -0.0004(8) 0.0016(9)
C23 0.0339(11) 0.0130(9) 0.0204(10) 0.0075(8) 0.0003(8) 0.0038(7)
C24 0.0234(10) 0.0158(9) 0.0250(10) -0.0009(8) 0.0049(8) 0.0022(8)
C25 0.0128(8) 0.0214(10) 0.0159(9) 0.0027(7) 0.0045(7) 0.0021(7)
C26 0.0158(9) 0.0207(9) 0.0170(9) 0.0088(8) 0.0087(7) 0.0054(7)
C27 0.0261(11) 0.0213(10) 0.0163(9) 0.0098(9) 0.0082(8) 0.0003(8)
C28 0.0250(11) 0.0172(11) 0.0124(9) 0.0059(9) -0.0014(8) 0.0003(8)

loop_
_atom_type_symbol
_atom_type_description
_atom_type_scat_dispersion_real
_atom_type_scat_dispersion_imag
_atom_type_scat_source
C C 0.0033 0.0016 'International Tables Vol C Tables 4.2.6.8 and 6.1.1.4'
H H 0.0000 0.0000 'International Tables Vol C Tables 4.2.6.8 and 6.1.1.4'
N N 0.0061 0.0033 'International Tables Vol C Tables 4.2.6.8 and 6.1.1.4'
O O 0.0106 0.0060 'International Tables Vol C Tables 4.2.6.8 and 6.1.1.4'
Cl Cl 0.1484 0.1585 'International Tables Vol C Tables 4.2.6.8 and 6.1.1.4'
Rh Rh -1.1178 0.9187 'International Tables Vol C Tables 4.2.6.8 and 6.1.1.4'

loop_
_geom_angle_atom_site_label_1
_geom_angle_atom_site_label_2
_geom_angle_atom_site_label_3
_geom_angle
_geom_angle_publ_flag
C12 Rh1 C11 38.94(7) ?
C12 Rh1 N1 87.10(7) ?
C11 Rh1 N1 90.70(7) ?
C12 Rh1 C8 98.37(7) ?
C11 Rh1 C8 82.13(8) ?
N1 Rh1 C8 160.31(7) ?
C12 Rh1 C7 81.99(7) ?
C11 Rh1 C7 90.51(8) ?
N1 Rh1 C7 161.01(7) ?
C8 Rh1 C7 38.17(7) ?
C12 Rh1 Cl1 158.38(6) ?
C11 Rh1 Cl1 162.67(6) ?
N1 Rh1 Cl1 90.47(4) yes
C8 Rh1 Cl1 91.09(5) ?
C7 Rh1 Cl1 93.97(6) ?
C4 N1 C1 102.50(14) ?
C4 N1 Rh1 119.03(12) ?
C1 N1 Rh1 114.78(11) ?
C4 N1 H1 106.6 ?
C1 N1 H1 106.6 ?
Rh1 N1 H1 106.6 ?
C6 O1 C5 113.45(15) ?
N1 C1 C2 104.90(15) ?
N1 C1 H1A 110.8 ?
C2 C1 H1A 110.8 ?
N1 C1 H1B 110.8 ?
C2 C1 H1B 110.8 ?
H1A C1 H1B 108.8 ?
C1 C2 C3 104.37(16) ?
C1 C2 H2A 110.9 ?
C3 C2 H2A 110.9 ?
C1 C2 H2B 110.9 ?
C3 C2 H2B 110.9 ?
H2A C2 H2B 108.9 ?
C4 C3 C2 104.89(16) ?
C4 C3 H3A 110.8 ?
C2 C3 H3A 110.8 ?
C4 C3 H3B 110.8 ?
C2 C3 H3B 110.8 ?
H3A C3 H3B 108.8 ?
N1 C4 C5 110.67(15) ?
N1 C4 C3 104.52(15) ?
C5 C4 C3 114.78(18) ?
N1 C4 H4A 108.9 ?
C5 C4 H4A 108.9 ?
C3 C4 H4A 108.9 ?
O1 C5 C4 107.16(15) ?
O1 C5 H5A 110.3 ?
C4 C5 H5A 110.3 ?
O1 C5 H5B 110.3 ?
C4 C5 H5B 110.3 ?
H5A C5 H5B 108.5 ?
O1 C6 H6A 109.5 ?
O1 C6 H6B 109.5 ?
H6A C6 H6B 109.5 ?
O1 C6 H6C 109.5 ?
H6A C6 H6C 109.5 ?
H6B C6 H6C 109.5 ?
C8 C7 C14 123.11(18) ?
C8 C7 Rh1 70.17(11) ?
C14 C7 Rh1 112.11(13) ?
C8 C7 H7A 118.4 ?
C14 C7 H7A 118.4 ?
Rh1 C7 H7A 87.8 ?
C7 C8 C9 126.34(17) ?
C7 C8 Rh1 71.66(11) ?
C9 C8 Rh1 109.19(13) ?
C7 C8 H8A 116.8 ?
C9 C8 H8A 116.8 ?
Rh1 C8 H8A 89.1 ?
C8 C9 C10 113.95(16) ?
C8 C9 H9A 108.8 ?
C10 C9 H9A 108.8 ?
C8 C9 H9B 108.8 ?
C10 C9 H9B 108.8 ?
H9A C9 H9B 107.7 ?
C11 C10 C9 111.37(16) ?
C11 C10 H10A 109.4 ?
C9 C10 H10A 109.4 ?
C11 C10 H10B 109.4 ?
C9 C10 H10B 109.4 ?
H10A C10 H10B 108.0 ?
C12 C11 C10 124.88(19) ?
C12 C11 Rh1 69.85(10) ?
C10 C11 Rh1 113.50(13) ?
C12 C11 H11A 117.6 ?
C10 C11 H11A 117.6 ?
Rh1 C11 H11A 86.6 ?
C11 C12 C13 126.47(18) ?
C11 C12 Rh1 71.21(10) ?
C13 C12 Rh1 110.29(13) ?
C11 C12 H12A 116.8 ?
C13 C12 H12A 116.8 ?
Rh1 C12 H12A 88.4 ?
C12 C13 C14 112.74(16) ?
C12 C13 H13A 109.0 ?
C14 C13 H13A 109.0 ?
C12 C13 H13B 109.0 ?
C14 C13 H13B 109.0 ?
H13A C13 H13B 107.8 ?
C7 C14 C13 111.54(16) ?
C7 C14 H14A 109.3 ?
C13 C14 H14A 109.3 ?
C7 C14 H14B 109.3 ?
C13 C14 H14B 109.3 ?
H14A C14 H14B 108.0 ?
C25 Rh2 C26 38.76(8) ?
C25 Rh2 C21 98.69(7) ?
C26 Rh2 C21 82.18(7) ?
C25 Rh2 N2 90.73(7) ?
C26 Rh2 N2 90.97(7) ?
C21 Rh2 N2 154.68(7) ?
C25 Rh2 C22 82.24(9) ?
C26 Rh2 C22 90.28(9) ?
C21 Rh2 C22 38.08(8) ?
N2 Rh2 C22 167.08(8) ?
C25 Rh2 Cl2 156.03(6) ?
C26 Rh2 Cl2 165.20(6) ?
C21 Rh2 Cl2 91.21(5) ?
N2 Rh2 Cl2 89.43(5) yes
C22 Rh2 Cl2 92.63(7) ?
C15 N2 C18 103.84(14) ?
C15 N2 Rh2 112.21(12) ?
C18 N2 Rh2 119.48(12) ?
C15 N2 H2 106.9 ?
C18 N2 H2 106.9 ?
Rh2 N2 H2 106.9 ?
C19 O2 C20 111.74(16) ?
N2 C15 C16 104.54(16) ?
N2 C15 H15A 110.8 ?
C16 C15 H15A 110.8 ?
N2 C15 H15B 110.8 ?
C16 C15 H15B 110.8 ?
H15A C15 H15B 108.9 ?
C15 C16 C17 104.50(16) ?
C15 C16 H16A 110.9 ?
C17 C16 H16A 110.9 ?
C15 C16 H16B 110.9 ?
C17 C16 H16B 110.9 ?
H16A C16 H16B 108.9 ?
C16 C17 C18 105.80(16) ?
C16 C17 H17A 110.6 ?
C18 C17 H17A 110.6 ?
C16 C17 H17B 110.6 ?
C18 C17 H17B 110.6 ?
H17A C17 H17B 108.7 ?
N2 C18 C19 110.83(15) ?
N2 C18 C17 105.67(15) ?
C19 C18 C17 114.30(16) ?
N2 C18 H18A 108.6 ?
C19 C18 H18A 108.6 ?
C17 C18 H18A 108.6 ?
O2 C19 C18 107.61(15) ?
O2 C19 H19A 110.2 ?
C18 C19 H19A 110.2 ?
O2 C19 H19B 110.2 ?
C18 C19 H19B 110.2 ?
H19A C19 H19B 108.5 ?
O2 C20 H20A 109.5 ?
O2 C20 H20B 109.5 ?
H20A C20 H20B 109.5 ?
O2 C20 H20C 109.5 ?
H20A C20 H20C 109.5 ?
H20B C20 H20C 109.5 ?
C22 C21 C28 125.83(19) ?
C22 C21 Rh2 71.97(13) ?
C28 C21 Rh2 109.72(13) ?
C22 C21 H21A 117.1 ?
C28 C21 H21A 117.1 ?
Rh2 C21 H21A 88.2 ?
C21 C22 C23 124.4(2) ?
C21 C22 Rh2 69.95(12) ?
C23 C22 Rh2 112.47(16) ?
C21 C22 H22A 117.8 ?
C23 C22 H22A 117.8 ?
Rh2 C22 H22A 87.6 ?
C22 C23 C24 112.19(17) ?
C22 C23 H23A 109.2 ?
C24 C23 H23A 109.2 ?
C22 C23 H23B 109.2 ?
C24 C23 H23B 109.2 ?
H23A C23 H23B 107.9 ?
C25 C24 C23 112.97(16) ?
C25 C24 H24A 109.0 ?
C23 C24 H24A 109.0 ?
C25 C24 H24B 109.0 ?
C23 C24 H24B 109.0 ?
H24A C24 H24B 107.8 ?
C26 C25 C24 124.98(18) ?
C26 C25 Rh2 71.28(10) ?
C24 C25 Rh2 110.91(13) ?
C26 C25 H25A 117.5 ?
C24 C25 H25A 117.5 ?
Rh2 C25 H25A 87.8 ?
C25 C26 C27 123.65(18) ?
C25 C26 Rh2 69.96(10) ?
C27 C26 Rh2 113.19(13) ?
C25 C26 H26A 118.2 ?
C27 C26 H26A 118.2 ?
Rh2 C26 H26A 86.9 ?
C26 C27 C28 111.86(16) ?
C26 C27 H27A 109.2 ?
C28 C27 H27A 109.2 ?
C26 C27 H27B 109.2 ?
C28 C27 H27B 109.2 ?
H27A C27 H27B 107.9 ?
C21 C28 C27 112.25(17) ?
C21 C28 H28A 109.2 ?
C27 C28 H28A 109.2 ?
C21 C28 H28B 109.2 ?
C27 C28 H28B 109.2 ?
H28A C28 H28B 107.9 ?

loop_
_geom_bond_atom_site_label_1
_geom_bond_atom_site_label_2
_geom_bond_distance
_geom_bond_publ_flag
Rh1 N1 2.1236(15) yes
Rh1 Cl1 2.3960(6) yes
Rh1 C11 2.1199(17) yes
Rh1 C12 2.1021(17) yes
Rh1 C7 2.1491(19) yes
Rh1 C8 2.1300(19) yes
N1 C4 1.487(2) ?
N1 C1 1.492(2) ?
N1 H1 0.9300 ?
O1 C6 1.411(2) ?
O1 C5 1.422(2) ?
C1 C2 1.534(3) ?
C1 H1A 0.9900 ?
C1 H1B 0.9900 ?
C2 C3 1.546(3) ?
C2 H2A 0.9900 ?
C2 H2B 0.9900 ?
C3 C4 1.542(3) ?
C3 H3A 0.9900 ?
C3 H3B 0.9900 ?
C4 C5 1.506(3) ?
C4 H4A 1.0000 ?
C5 H5A 0.9900 ?
C5 H5B 0.9900 ?
C6 H6A 0.9800 ?
C6 H6B 0.9800 ?
C6 H6C 0.9800 ?
C7 C8 1.399(3) ?
C7 C14 1.522(3) ?
C7 H7A 0.9500 ?
C8 C9 1.506(3) ?
C8 H8A 0.9500 ?
C9 C10 1.529(3) ?
C9 H9A 0.9900 ?
C9 H9B 0.9900 ?
C10 C11 1.521(3) ?
C10 H10A 0.9900 ?
C10 H10B 0.9900 ?
C11 C12 1.407(3) ?
C11 H11A 0.9500 ?
C12 C13 1.503(3) ?
C12 H12A 0.9500 ?
C13 C14 1.527(3) ?
C13 H13A 0.9900 ?
C13 H13B 0.9900 ?
C14 H14A 0.9900 ?
C14 H14B 0.9900 ?
Rh2 N2 2.1263(15) yes
Rh2 Cl2 2.3870(5) yes
Rh2 C25 2.0985(18) yes
Rh2 C26 2.1154(18) yes
Rh2 C21 2.1242(18) yes
Rh2 C22 2.150(2) yes
N2 C15 1.494(2) ?
N2 C18 1.500(2) ?
N2 H2 0.9300 ?
O2 C19 1.415(2) ?
O2 C20 1.422(3) ?
C15 C16 1.519(3) ?
C15 H15A 0.9900 ?
C15 H15B 0.9900 ?
C16 C17 1.533(3) ?
C16 H16A 0.9900 ?
C16 H16B 0.9900 ?
C17 C18 1.542(3) ?
C17 H17A 0.9900 ?
C17 H17B 0.9900 ?
C18 C19 1.510(3) ?
C18 H18A 1.0000 ?
C19 H19A 0.9900 ?
C19 H19B 0.9900 ?
C20 H20A 0.9800 ?
C20 H20B 0.9800 ?
C20 H20C 0.9800 ?
C21 C22 1.395(3) ?
C21 C28 1.514(3) ?
C21 H21A 0.9500 ?
C22 C23 1.514(3) ?
C22 H22A 0.9500 ?
C23 C24 1.540(3) ?
C23 H23A 0.9900 ?
C23 H23B 0.9900 ?
C24 C25 1.510(3) ?
C24 H24A 0.9900 ?
C24 H24B 0.9900 ?
C25 C26 1.398(3) ?
C25 H25A 0.9500 ?
C26 C27 1.519(3) ?
C26 H26A 0.9500 ?
C27 C28 1.533(3) ?
C27 H27A 0.9900 ?
C27 H27B 0.9900 ?
C28 H28A 0.9900 ?
C28 H28B 0.9900 ?

loop_
_geom_hbond_atom_site_label_D
_geom_hbond_atom_site_label_H
_geom_hbond_atom_site_label_A
_geom_hbond_site_symmetry_A
_geom_hbond_distance_DH
_geom_hbond_distance_HA
_geom_hbond_distance_DA
_geom_hbond_angle_DHA
N1 H1 Cl1 1_565 0.93 2.59 3.4888(16) 162.8
N2 H2 Cl2 1_655 0.93 2.51 3.4028(16) 161.5
